data_7229964
loop_
_publ_author_name
'Dankhoff, Katja'
'Weber, Birgit'

_publ_section_title
;
 Novel Cu(ii) complexes with NNO-Schiff base-like ligands -- structures
 and magnetic properties
;
_journal_issue 6
_journal_name_full CrystEngComm
_journal_page_first 818
_journal_paper_doi 10.1039/C7CE02007D
_journal_volume 20
_journal_year 2018
_chemical_formula_moiety 'C26 H26 Cu2 N6 O6 S2'
_chemical_formula_sum 'C26 H26 Cu2 N6 O6 S2'
_chemical_formula_weight 709.73
_chemical_name_common '[CuL30i(SCN)]2'
_space_group_crystal_system monoclinic
_space_group_IT_number 14
_space_group_name_Hall '-P 2ybc'
_space_group_name_H-M_alt 'P 1 21/c 1'
_symmetry_space_group_name_Hall '-P 2ybc'
_symmetry_space_group_name_H-M 'P 1 21/c 1'
_atom_sites_solution_hydrogens geom
_atom_sites_solution_primary direct
_atom_sites_solution_secondary difmap
_audit_creation_date 2017-07-27
_audit_creation_method SHELXL-2014
_audit_update_record
;
2018-01-11 deposited with the CCDC.
2018-01-15 downloaded from the CCDC.
;
_cell_angle_alpha 90
_cell_angle_beta 97.437(5)
_cell_angle_gamma 90
_cell_formula_units_Z 2
_cell_length_a 12.3364(8)
_cell_length_b 13.4022(11)
_cell_length_c 8.6223(5)
_cell_measurement_reflns_used 4006
_cell_measurement_temperature 133(2)
_cell_measurement_theta_max 27.48
_cell_measurement_theta_min 2.26
_cell_volume 1413.57(17)
_computing_cell_refinement X-AREA-STOE
_computing_data_collection X-AREA-STOE
_computing_data_reduction X-AREA-STOE
_computing_molecular_graphics ORTEP-III
_computing_publication_material PLATON
_computing_structure_refinement 'SHELXL-2014 (Sheldrick, 2014)'
_computing_structure_solution SIR97
_diffrn_ambient_temperature 133(2)
_diffrn_detector_area_resol_mean 9
_diffrn_measured_fraction_theta_full 0.983
_diffrn_measured_fraction_theta_max 0.931
_diffrn_measurement_device_type STOE-STADIVARI
_diffrn_measurement_method omega-scan
_diffrn_radiation_type MoK\a
_diffrn_radiation_wavelength 0.71069
_diffrn_reflns_av_R_equivalents 0.0997
_diffrn_reflns_av_unetI/netI 0.1170
_diffrn_reflns_Laue_measured_fraction_full 0.983
_diffrn_reflns_Laue_measured_fraction_max 0.931
_diffrn_reflns_limit_h_max 15
_diffrn_reflns_limit_h_min -16
_diffrn_reflns_limit_k_max 17
_diffrn_reflns_limit_k_min -17
_diffrn_reflns_limit_l_max 6
_diffrn_reflns_limit_l_min -11
_diffrn_reflns_number 8831
_diffrn_reflns_point_group_measured_fraction_full 0.983
_diffrn_reflns_point_group_measured_fraction_max 0.931
_diffrn_reflns_theta_full 25.240
_diffrn_reflns_theta_max 28.501
_diffrn_reflns_theta_min 1.665
_diffrn_source 'fine-focus sealed tube'
_exptl_absorpt_coefficient_mu 1.705
_exptl_absorpt_correction_type none
_exptl_crystal_colour blue
_exptl_crystal_density_diffrn 1.668
_exptl_crystal_density_method 'not measured'
_exptl_crystal_description needle
_exptl_crystal_F_000 724
_exptl_crystal_size_max 0.176
_exptl_crystal_size_mid 0.057
_exptl_crystal_size_min 0.051
_refine_diff_density_max 0.615
_refine_diff_density_min -0.661
_refine_diff_density_rms 0.113
_refine_ls_extinction_method none
_refine_ls_goodness_of_fit_ref 0.857
_refine_ls_hydrogen_treatment constr
_refine_ls_matrix_type full
_refine_ls_number_parameters 190
_refine_ls_number_reflns 3338
_refine_ls_number_restraints 0
_refine_ls_restrained_S_all 0.857
_refine_ls_R_factor_all 0.1126
_refine_ls_R_factor_gt 0.0551
_refine_ls_shift/su_max 0.000
_refine_ls_shift/su_mean 0.000
_refine_ls_structure_factor_coef Fsqd
_refine_ls_weighting_details 'w=1/[\s^2^(Fo^2^)+(0.0624P)^2^] where P=(Fo^2^+2Fc^2^)/3'
_refine_ls_weighting_scheme calc
_refine_ls_wR_factor_gt 0.1208
_refine_ls_wR_factor_ref 0.1428
_reflns_number_gt 1756
_reflns_number_total 3338
_reflns_threshold_expression 'I > 2\s(I)'
_cod_data_source_file c7ce02007d2.cif
_cod_data_source_block cl091
_cod_depositor_comments 'Adding full bibliography for 7229962--7229987.cif.'
_cod_database_code 7229964
_shelx_space_group_comment
;
The symmetry employed for this shelxl refinement is uniquely defined
by the following loop, which should always be used as a source of
symmetry information in preference to the above space-group names.
They are only intended as comments.
;
_shelxl_version_number 2014-3

loop_
_space_group_symop_operation_xyz
'x, y, z'
'-x, y+1/2, -z+1/2'
'-x, -y, -z'
'x, -y-1/2, z-1/2'

loop_
_atom_site_label
_atom_site_type_symbol
_atom_site_fract_x
_atom_site_fract_y
_atom_site_fract_z
_atom_site_U_iso_or_equiv
_atom_site_adp_type
_atom_site_occupancy
_atom_site_site_symmetry_order
_atom_site_calc_flag
_atom_site_refinement_flags_posn
_atom_site_refinement_flags_adp
C1 C 0.1146(4) 0.0838(4) -0.4134(5) 0.0297(11) Uani 1 1 d . .
H1 H 0.0933 0.1363 -0.3537 0.036 Uiso 1 1 calc R U
C2 C 0.0870(4) 0.0868(4) -0.5742(5) 0.0322(11) Uani 1 1 d . .
H2 H 0.0482 0.1403 -0.6224 0.039 Uiso 1 1 calc R U
C3 C 0.1188(4) 0.0080(5) -0.6606(5) 0.0372(12) Uani 1 1 d . .
H3 H 0.1004 0.0078 -0.7687 0.045 Uiso 1 1 calc R U
C4 C 0.1779(4) -0.0708(5) -0.5884(5) 0.0346(12) Uani 1 1 d . .
H4 H 0.1994 -0.1241 -0.6463 0.042 Uiso 1 1 calc R U
C5 C 0.2042(4) -0.0678(4) -0.4257(5) 0.0301(11) Uani 1 1 d . .
C6 C 0.2654(4) -0.1512(4) -0.3344(6) 0.0368(12) Uani 1 1 d . .
H6A H 0.2172 -0.2075 -0.3256 0.044 Uiso 1 1 calc R U
H6B H 0.3260 -0.1733 -0.3870 0.044 Uiso 1 1 calc R U
C7 C 0.3943(4) -0.1503(4) -0.1045(5) 0.0305(11) Uani 1 1 d . .
H7 H 0.4273 -0.2016 -0.1540 0.037 Uiso 1 1 calc R U
C8 C 0.4456(4) -0.1214(4) 0.0452(5) 0.0272(10) Uani 1 1 d . .
C9 C 0.3987(4) -0.0501(4) 0.1379(5) 0.0288(11) Uani 1 1 d . .
C10 C 0.4482(4) -0.0280(4) 0.3032(5) 0.0367(13) Uani 1 1 d . .
H10A H 0.5137 0.0106 0.3018 0.055 Uiso 1 1 calc R U
H10B H 0.4656 -0.0895 0.3579 0.055 Uiso 1 1 calc R U
H10C H 0.3969 0.0091 0.3552 0.055 Uiso 1 1 calc R U
C11 C 0.5530(4) -0.1646(4) 0.0998(5) 0.0294(11) Uani 1 1 d . .
C12 C 0.6772(4) -0.2939(5) 0.0608(7) 0.0442(14) Uani 1 1 d . .
H12A H 0.7298 -0.2477 0.0295 0.066 Uiso 1 1 calc R U
H12B H 0.6803 -0.3551 0.0038 0.066 Uiso 1 1 calc R U
H12C H 0.6933 -0.3069 0.1708 0.066 Uiso 1 1 calc R U
C13 C 0.0430(4) 0.1290(4) -0.0130(5) 0.0304(10) Uani 1 1 d . .
Cu1 Cu 0.22593(5) -0.00082(5) -0.11308(6) 0.03185(19) Uani 1 1 d . .
N1 N 0.1708(3) 0.0081(3) -0.3410(4) 0.0307(9) Uani 1 1 d . .
N2 N 0.3056(3) -0.1122(3) -0.1796(4) 0.0316(10) Uani 1 1 d . .
N13 N 0.1216(4) 0.0942(3) -0.0494(4) 0.0350(10) Uani 1 1 d . .
O1 O 0.3112(3) -0.0029(3) 0.0930(3) 0.0344(8) Uani 1 1 d . .
O2 O 0.6241(3) -0.1283(3) 0.1945(4) 0.0363(8) Uani 1 1 d . .
O3 O 0.5691(3) -0.2516(3) 0.0281(4) 0.0405(9) Uani 1 1 d . .
S13 S -0.06773(11) 0.17811(12) 0.04109(16) 0.0397(3) Uani 1 1 d . .

loop_
_atom_site_aniso_label
_atom_site_aniso_U_11
_atom_site_aniso_U_22
_atom_site_aniso_U_33
_atom_site_aniso_U_23
_atom_site_aniso_U_13
_atom_site_aniso_U_12
C1 0.019(2) 0.040(3) 0.030(2) 0.006(2) 0.0033(17) -0.001(2)
C2 0.022(2) 0.042(3) 0.031(2) 0.007(2) -0.0022(18) -0.010(2)
C3 0.034(2) 0.057(4) 0.0195(19) 0.005(3) 0.0000(17) -0.008(3)
C4 0.028(3) 0.054(4) 0.021(2) 0.002(2) -0.0009(18) -0.006(2)
C5 0.023(2) 0.040(3) 0.027(2) -0.002(2) 0.0023(18) -0.001(2)
C6 0.032(3) 0.048(4) 0.027(2) -0.008(2) -0.0069(19) 0.005(2)
C7 0.027(2) 0.038(3) 0.026(2) 0.000(2) 0.0041(19) -0.002(2)
C8 0.024(2) 0.036(3) 0.021(2) -0.0007(19) 0.0022(16) 0.001(2)
C9 0.022(2) 0.040(3) 0.023(2) 0.002(2) -0.0001(17) -0.001(2)
C10 0.031(3) 0.058(4) 0.020(2) -0.005(2) 0.0018(18) 0.007(2)
C11 0.026(2) 0.033(3) 0.028(2) 0.006(2) 0.0006(18) 0.001(2)
C12 0.031(3) 0.048(4) 0.050(3) -0.008(3) -0.008(2) 0.006(3)
C13 0.034(3) 0.034(3) 0.021(2) 0.0006(19) -0.0035(18) 0.004(2)
Cu1 0.0267(3) 0.0468(4) 0.0209(3) -0.0008(3) -0.00116(18) 0.0093(3)
N1 0.0219(17) 0.044(3) 0.0257(17) 0.0006(19) -0.0006(13) -0.003(2)
N2 0.032(2) 0.044(3) 0.0178(17) -0.0029(17) 0.0012(15) 0.0035(19)
N13 0.035(2) 0.045(3) 0.0249(19) 0.0029(18) 0.0029(17) 0.008(2)
O1 0.0275(16) 0.051(2) 0.0242(14) -0.0017(17) 0.0013(12) 0.0080(18)
O2 0.0228(17) 0.051(2) 0.0328(18) -0.0052(16) -0.0053(13) -0.0020(16)
O3 0.0274(19) 0.042(2) 0.049(2) -0.0090(17) -0.0072(15) 0.0070(16)
S13 0.0340(7) 0.0443(8) 0.0422(7) 0.0061(6) 0.0106(5) 0.0095(6)

loop_
_atom_type_symbol
_atom_type_description
_atom_type_scat_dispersion_real
_atom_type_scat_dispersion_imag
_atom_type_scat_source
C C 0.0033 0.0016 'International Tables Vol C Tables 4.2.6.8 and 6.1.1.4'
Cu Cu 0.3201 1.2651 'International Tables Vol C Tables 4.2.6.8 and 6.1.1.4'
N N 0.0061 0.0033 'International Tables Vol C Tables 4.2.6.8 and 6.1.1.4'
O O 0.0106 0.0060 'International Tables Vol C Tables 4.2.6.8 and 6.1.1.4'
S S 0.1246 0.1234 'International Tables Vol C Tables 4.2.6.8 and 6.1.1.4'
H H 0.0000 0.0000 'International Tables Vol C Tables 4.2.6.8 and 6.1.1.4'

loop_
_geom_angle_atom_site_label_1
_geom_angle_atom_site_label_2
_geom_angle_atom_site_label_3
_geom_angle
N1 C1 C2 122.3(5)
N1 C1 H1 118.9
C2 C1 H1 118.9
C3 C2 C1 118.0(5)
C3 C2 H2 121.0
C1 C2 H2 121.0
C2 C3 C4 120.8(4)
C2 C3 H3 119.6
C4 C3 H3 119.6
C3 C4 C5 118.0(5)
C3 C4 H4 121.0
C5 C4 H4 121.0
N1 C5 C4 121.2(5)
N1 C5 C6 116.3(4)
C4 C5 C6 122.4(5)
N2 C6 C5 107.4(4)
N2 C6 H6A 110.2
C5 C6 H6A 110.2
N2 C6 H6B 110.2
C5 C6 H6B 110.2
H6A C6 H6B 108.5
N2 C7 C8 126.4(5)
N2 C7 H7 116.8
C8 C7 H7 116.8
C7 C8 C9 122.1(4)
C7 C8 C11 117.6(4)
C9 C8 C11 120.2(4)
O1 C9 C8 123.9(4)
O1 C9 C10 114.6(4)
C8 C9 C10 121.4(4)
C9 C10 H10A 109.5
C9 C10 H10B 109.5
H10A C10 H10B 109.5
C9 C10 H10C 109.5
H10A C10 H10C 109.5
H10B C10 H10C 109.5
O2 C11 O3 121.1(4)
O2 C11 C8 126.8(5)
O3 C11 C8 112.1(4)
O3 C12 H12A 109.5
O3 C12 H12B 109.5
H12A C12 H12B 109.5
O3 C12 H12C 109.5
H12A C12 H12C 109.5
H12B C12 H12C 109.5
N13 C13 S13 179.2(4)
N2 Cu1 N13 168.92(19)
N2 Cu1 O1 91.39(15)
N13 Cu1 O1 92.94(16)
N2 Cu1 N1 82.80(17)
N13 Cu1 N1 94.90(17)
O1 Cu1 N1 167.04(14)
C1 N1 C5 119.8(4)
C1 N1 Cu1 126.5(3)
C5 N1 Cu1 113.5(3)
C7 N2 C6 118.6(4)
C7 N2 Cu1 126.0(3)
C6 N2 Cu1 115.2(3)
C13 N13 Cu1 162.3(5)
C9 O1 Cu1 128.7(3)
C11 O3 C12 116.0(4)

loop_
_geom_bond_atom_site_label_1
_geom_bond_atom_site_label_2
_geom_bond_distance
C1 N1 1.337(6)
C1 C2 1.385(6)
C1 H1 0.9300
C2 C3 1.378(8)
C2 H2 0.9300
C3 C4 1.385(8)
C3 H3 0.9300
C4 C5 1.399(6)
C4 H4 0.9300
C5 N1 1.347(6)
C5 C6 1.511(7)
C6 N2 1.459(6)
C6 H6A 0.9700
C6 H6B 0.9700
C7 N2 1.302(6)
C7 C8 1.416(6)
C7 H7 0.9300
C8 C9 1.417(7)
C8 C11 1.466(6)
C9 O1 1.267(5)
C9 C10 1.506(6)
C10 H10A 0.9600
C10 H10B 0.9600
C10 H10C 0.9600
C11 O2 1.220(6)
C11 O3 1.347(6)
C12 O3 1.442(6)
C12 H12A 0.9600
C12 H12B 0.9600
C12 H12C 0.9600
C13 N13 1.155(6)
C13 S13 1.638(5)
Cu1 N2 1.916(4)
Cu1 N13 1.940(4)
Cu1 O1 1.945(3)
Cu1 N1 1.998(4)

loop_
_geom_torsion_atom_site_label_1
_geom_torsion_atom_site_label_2
_geom_torsion_atom_site_label_3
_geom_torsion_atom_site_label_4
_geom_torsion
N1 C1 C2 C3 0.3(7)
C1 C2 C3 C4 -0.9(7)
C2 C3 C4 C5 -0.1(7)
C3 C4 C5 N1 1.7(7)
C3 C4 C5 C6 178.1(5)
N1 C5 C6 N2 -19.3(6)
C4 C5 C6 N2 164.1(5)
N2 C7 C8 C9 5.3(8)
N2 C7 C8 C11 -172.0(5)
C7 C8 C9 O1 -3.7(8)
C11 C8 C9 O1 173.5(5)
C7 C8 C9 C10 173.6(5)
C11 C8 C9 C10 -9.3(7)
C7 C8 C11 O2 154.3(5)
C9 C8 C11 O2 -23.0(7)
C7 C8 C11 O3 -23.3(6)
C9 C8 C11 O3 159.4(4)
C2 C1 N1 C5 1.2(7)
C2 C1 N1 Cu1 174.9(3)
C4 C5 N1 C1 -2.2(7)
C6 C5 N1 C1 -178.9(4)
C4 C5 N1 Cu1 -176.7(4)
C6 C5 N1 Cu1 6.6(5)
C8 C7 N2 C6 179.3(5)
C8 C7 N2 Cu1 4.3(8)
C5 C6 N2 C7 -151.6(5)
C5 C6 N2 Cu1 23.9(5)
C8 C9 O1 Cu1 -7.4(7)
C10 C9 O1 Cu1 175.2(3)
O2 C11 O3 C12 -4.7(7)
C8 C11 O3 C12 173.0(4)
